data_1550107
loop_
_publ_author_name
'Dandela, Rambabu'
'Tothadi, Srinu'
'Marelli, Udaya Kiran'
'Nangia, Ashwini'

_publ_section_title
;
 Systematic synthesis of a 6-component organic-salt alloy of naftopidil,
 and pentanary, quaternary and ternary multicomponent crystals
;
_journal_issue 6
_journal_name_full IUCrJ
_journal_page_first
;
;
_journal_paper_doi 10.1107/S2052252518014057
_journal_volume 5
_journal_year 2018
_chemical_formula_sum 'C31 H34 N2 O6.51'
_chemical_formula_weight 538.76
_chemical_name_common 'Naftopidil_2-Hydroxybenzoic acid_2, 3-Dihydroxybenzoic acid_Salt alloy'
_space_group_crystal_system monoclinic
_space_group_IT_number 14
_space_group_name_Hall '-P 2ybc'
_space_group_name_H-M_alt 'P 1 21/c 1'
_symmetry_space_group_name_Hall '-P 2ybc'
_symmetry_space_group_name_H-M 'P 1 21/c 1'
_atom_sites_solution_hydrogens geom
_audit_creation_method SHELXL-2016/6
_cell_angle_alpha 90
_cell_angle_beta 95.787(11)
_cell_angle_gamma 90
_cell_formula_units_Z 4
_cell_length_a 11.253(4)
_cell_length_b 17.660(6)
_cell_length_c 13.247(4)
_cell_measurement_reflns_used 9991
_cell_measurement_temperature 100(2)
_cell_measurement_theta_max 33.07
_cell_measurement_theta_min 2.55
_cell_volume 2619.1(15)
_computing_structure_refinement 'SHELXL-2016/6 (Sheldrick, 2016)'
_computing_structure_solution 'SHELXT 2014/5 (Sheldrick, 2014)'
_diffrn_ambient_temperature 100(2)
_diffrn_measured_fraction_theta_full 0.989
_diffrn_measured_fraction_theta_max 0.994
_diffrn_measurement_device_type 'Bruker APEX-II CCD'
_diffrn_measurement_method '\f and \w scans'
_diffrn_radiation_type MoK\a
_diffrn_radiation_wavelength 0.71073
_diffrn_reflns_av_R_equivalents 0.0392
_diffrn_reflns_av_unetI/netI 0.0288
_diffrn_reflns_Laue_measured_fraction_full 0.989
_diffrn_reflns_Laue_measured_fraction_max 0.994
_diffrn_reflns_limit_h_max 16
_diffrn_reflns_limit_h_min -17
_diffrn_reflns_limit_k_max 27
_diffrn_reflns_limit_k_min -27
_diffrn_reflns_limit_l_max 20
_diffrn_reflns_limit_l_min -18
_diffrn_reflns_number 57701
_diffrn_reflns_point_group_measured_fraction_full 0.989
_diffrn_reflns_point_group_measured_fraction_max 0.994
_diffrn_reflns_theta_full 25.242
_diffrn_reflns_theta_max 33.114
_diffrn_reflns_theta_min 2.542
_exptl_absorpt_coefficient_mu 0.096
_exptl_absorpt_correction_T_max 0.7465
_exptl_absorpt_correction_T_min 0.6699
_exptl_absorpt_correction_type multi-scan
_exptl_absorpt_process_details
;
SADABS-2016/2 (Bruker,2016/2) was used for absorption correction.
wR2(int) was 0.0730 before and 0.0517 after correction.
The Ratio of minimum to maximum transmission is 0.8974.
The \l/2 correction factor is Not present.
;
_exptl_crystal_colour colourless
_exptl_crystal_density_diffrn 1.366
_exptl_crystal_description block
_exptl_crystal_F_000 1144
_exptl_crystal_size_max 0.2
_exptl_crystal_size_mid 0.15
_exptl_crystal_size_min 0.1
_refine_diff_density_max 0.728
_refine_diff_density_min -0.358
_refine_diff_density_rms 0.082
_refine_ls_extinction_method none
_refine_ls_goodness_of_fit_ref 1.103
_refine_ls_hydrogen_treatment constr
_refine_ls_matrix_type full
_refine_ls_number_parameters 365
_refine_ls_number_reflns 9884
_refine_ls_number_restraints 0
_refine_ls_restrained_S_all 1.103
_refine_ls_R_factor_all 0.0621
_refine_ls_R_factor_gt 0.0523
_refine_ls_shift/su_max 0.001
_refine_ls_shift/su_mean 0.000
_refine_ls_structure_factor_coef Fsqd
_refine_ls_weighting_details 'w=1/[\s^2^(Fo^2^)+(0.0749P)^2^+1.0813P] where P=(Fo^2^+2Fc^2^)/3'
_refine_ls_weighting_scheme calc
_refine_ls_wR_factor_gt 0.1471
_refine_ls_wR_factor_ref 0.1536
_reflns_Friedel_coverage 0.000
_reflns_number_gt 8381
_reflns_number_total 9884
_reflns_threshold_expression 'I > 2\s(I)'
_cod_data_source_file ed5016.cif
_cod_data_source_block 134
_cod_database_code 1550107
_shelx_shelxl_version_number 2016/6
_shelx_space_group_comment
;
The symmetry employed for this shelxl refinement is uniquely defined
by the following loop, which should always be used as a source of
symmetry information in preference to the above space-group names.
They are only intended as comments.
;

loop_
_space_group_symop_operation_xyz
'x, y, z'
'-x, y+1/2, -z+1/2'
'-x, -y, -z'
'x, -y-1/2, z-1/2'

loop_
_atom_site_label
_atom_site_type_symbol
_atom_site_fract_x
_atom_site_fract_y
_atom_site_fract_z
_atom_site_U_iso_or_equiv
_atom_site_adp_type
_atom_site_occupancy
_atom_site_site_symmetry_order
_atom_site_calc_flag
_atom_site_refinement_flags_posn
_atom_site_refinement_flags_adp
_atom_site_refinement_flags_occupancy
_atom_site_disorder_assembly
_atom_site_disorder_group
C4A C 0.48030(10) 1.02456(7) 0.65389(9) 0.0198(2) Uani 0.51 1 d . . P A 1
O4 O 0.38992(16) 1.07321(10) 0.65522(14) 0.0233(3) Uani 0.51 1 d . . P A 1
H4 H 0.329978 1.056285 0.619338 0.035 Uiso 0.51 1 calc R U P A 1
C4B C 0.48030(10) 1.02456(7) 0.65389(9) 0.0198(2) Uani 0.49 1 d . . P A 2
H4B H 0.417865 1.059966 0.659982 0.024 Uiso 0.49 1 calc R U P A 2
O5 O 0.79836(7) 0.44052(5) 0.44999(6) 0.01935(16) Uani 1 1 d . . . . .
O6 O 0.44696(9) 0.76833(5) 0.29346(7) 0.02470(18) Uani 1 1 d . . . . .
H6 H 0.429643 0.792486 0.344604 0.037 Uiso 1 1 calc R U . . .
O7 O 0.19998(8) 0.76071(5) 0.30373(7) 0.02275(18) Uani 1 1 d . . . . .
O3 O 0.34133(8) 0.94259(6) 0.56653(8) 0.0283(2) Uani 1 1 d . . . . .
H3 H 0.336552 0.900423 0.537065 0.042 Uiso 1 1 calc R U . . .
N1 N 0.68925(8) 0.55476(5) 0.53974(7) 0.01479(16) Uani 1 1 d . . . . .
N2 N 0.50732(8) 0.65471(5) 0.44598(7) 0.01420(16) Uani 1 1 d . . . . .
H2 H 0.538712 0.707046 0.459892 0.017 Uiso 1 1 calc R U . . .
C10 C 0.94916(10) 0.42525(6) 0.59402(9) 0.0192(2) Uani 1 1 d . . . . .
H10 H 0.987172 0.385219 0.561727 0.023 Uiso 1 1 calc R U . . .
C30 C 0.10817(10) 0.85174(7) 0.44353(9) 0.0192(2) Uani 1 1 d . . . . .
H30 H 0.192349 0.847911 0.443299 0.023 Uiso 1 1 calc R U . . .
C24 C -0.12239(12) 0.73999(7) 0.22053(11) 0.0264(3) Uani 1 1 d . . . . .
H24 H -0.174191 0.718374 0.167148 0.032 Uiso 1 1 calc R U . . .
C16 C 0.49662(9) 0.61620(6) 0.54568(8) 0.01653(18) Uani 1 1 d . . . . .
H16A H 0.453751 0.567579 0.533548 0.020 Uiso 1 1 calc R U . . .
H16B H 0.449210 0.648426 0.587809 0.020 Uiso 1 1 calc R U . . .
C27 C -0.13939(10) 0.85976(8) 0.44995(10) 0.0236(2) Uani 1 1 d . . . . .
H27 H -0.223038 0.861360 0.454679 0.028 Uiso 1 1 calc R U . . .
C26 C -0.09408(10) 0.81438(6) 0.37455(9) 0.0193(2) Uani 1 1 d . . . . .
C3 C 0.45521(10) 0.95551(7) 0.60341(9) 0.0189(2) Uani 1 1 d . . . . .
C20 C 0.38389(11) 0.69907(7) 0.28691(9) 0.0201(2) Uani 1 1 d . . . . .
H20 H 0.425131 0.664640 0.241688 0.024 Uiso 1 1 calc R U . . .
C25 C -0.17034(11) 0.77663(7) 0.29815(11) 0.0241(2) Uani 1 1 d . . . . .
H25 H -0.254358 0.776852 0.300994 0.029 Uiso 1 1 calc R U . . .
O1 O 0.60415(8) 0.78553(5) 0.52590(8) 0.02445(18) Uani 1 1 d . . . . .
O2 O 0.41478(8) 0.82201(6) 0.49306(8) 0.0293(2) Uani 1 1 d . . . . .
C12 C 0.93841(11) 0.50626(7) 0.73941(9) 0.0218(2) Uani 1 1 d . . . . .
H12 H 0.967954 0.521407 0.806067 0.026 Uiso 1 1 calc R U . . .
C14 C 0.79368(9) 0.52128(6) 0.59142(8) 0.01491(18) Uani 1 1 d . . . . .
C13 C 0.83926(10) 0.54258(6) 0.68881(9) 0.0190(2) Uani 1 1 d . . . . .
H13 H 0.802174 0.582704 0.721669 0.023 Uiso 1 1 calc R U . . .
C2 C 0.54724(10) 0.90368(6) 0.59274(8) 0.01735(19) Uani 1 1 d . . . . .
C5 C 0.59494(11) 1.04125(6) 0.69464(9) 0.0199(2) Uani 1 1 d . . . . .
H5A H 0.611070 1.087968 0.728859 0.024 Uiso 0.51 1 calc R U P A 1
H5B H 0.611070 1.087968 0.728859 0.024 Uiso 0.49 1 calc R U P A 2
C31 C 0.03199(10) 0.81011(6) 0.37204(9) 0.01741(19) Uani 1 1 d . . . . .
C8 C 0.85451(12) 0.38026(7) 0.40023(10) 0.0244(2) Uani 1 1 d . . . . .
H8A H 0.810367 0.370748 0.333844 0.037 Uiso 1 1 calc R U . . .
H8B H 0.854686 0.334309 0.441713 0.037 Uiso 1 1 calc R U . . .
H8C H 0.936920 0.394498 0.391085 0.037 Uiso 1 1 calc R U . . .
C6 C 0.68736(10) 0.98968(7) 0.68574(9) 0.0207(2) Uani 1 1 d . . . . .
H6A H 0.766204 1.000970 0.714338 0.025 Uiso 1 1 calc R U . . .
C1 C 0.52147(11) 0.83188(6) 0.53416(9) 0.0204(2) Uani 1 1 d . . . . .
C29 C 0.06095(10) 0.89764(7) 0.51322(9) 0.0210(2) Uani 1 1 d . . . . .
H29 H 0.112481 0.926790 0.559302 0.025 Uiso 1 1 calc R U . . .
C15 C 0.61829(10) 0.60135(6) 0.60237(8) 0.01766(19) Uani 1 1 d . . . . .
H15A H 0.659702 0.649979 0.618441 0.021 Uiso 1 1 calc R U . . .
H15B H 0.608746 0.574915 0.666957 0.021 Uiso 1 1 calc R U . . .
C11 C 0.99309(10) 0.44814(7) 0.69166(10) 0.0212(2) Uani 1 1 d . . . . .
H11 H 1.060975 0.423610 0.725447 0.025 Uiso 1 1 calc R U . . .
C17 C 0.59271(10) 0.61335(6) 0.38556(8) 0.01636(18) Uani 1 1 d . . . . .
H17A H 0.607467 0.644002 0.325509 0.020 Uiso 1 1 calc R U . . .
H17B H 0.556454 0.564780 0.361171 0.020 Uiso 1 1 calc R U . . .
C9 C 0.84980(9) 0.46096(6) 0.54394(8) 0.01584(18) Uani 1 1 d . . . . .
C28 C -0.06397(11) 0.90158(8) 0.51647(10) 0.0232(2) Uani 1 1 d . . . . .
H28 H -0.096079 0.933291 0.564892 0.028 Uiso 1 1 calc R U . . .
C7 C 0.66335(10) 0.92181(6) 0.63485(9) 0.0196(2) Uani 1 1 d . . . . .
H7 H 0.726534 0.887027 0.628381 0.023 Uiso 1 1 calc R U . . .
C23 C 0.00311(11) 0.73366(7) 0.21828(10) 0.0238(2) Uani 1 1 d . . . . .
H23 H 0.034919 0.707435 0.164455 0.029 Uiso 1 1 calc R U . . .
C19 C 0.38537(9) 0.66075(6) 0.38983(9) 0.01689(18) Uani 1 1 d . . . . .
H19A H 0.333251 0.689597 0.431906 0.020 Uiso 1 1 calc R U . . .
H19B H 0.351382 0.609252 0.380039 0.020 Uiso 1 1 calc R U . . .
C18 C 0.71058(9) 0.59782(6) 0.44830(8) 0.01653(18) Uani 1 1 d . . . . .
H18A H 0.763628 0.568570 0.407511 0.020 Uiso 1 1 calc R U . . .
H18B H 0.750574 0.646295 0.468035 0.020 Uiso 1 1 calc R U . . .
C21 C 0.25514(11) 0.70821(7) 0.24056(10) 0.0233(2) Uani 1 1 d . . . . .
H21A H 0.252844 0.727921 0.170428 0.028 Uiso 1 1 calc R U . . .
H21B H 0.213089 0.658916 0.238770 0.028 Uiso 1 1 calc R U . . .
C22 C 0.07817(10) 0.76589(6) 0.29480(9) 0.0189(2) Uani 1 1 d . . . . .

loop_
_atom_site_aniso_label
_atom_site_aniso_U_11
_atom_site_aniso_U_22
_atom_site_aniso_U_33
_atom_site_aniso_U_23
_atom_site_aniso_U_13
_atom_site_aniso_U_12
C4A 0.0224(5) 0.0198(5) 0.0169(5) 0.0001(4) 0.0005(4) 0.0051(4)
O4 0.0223(7) 0.0227(8) 0.0240(8) -0.0058(6) -0.0013(6) 0.0101(6)
C4B 0.0224(5) 0.0198(5) 0.0169(5) 0.0001(4) 0.0005(4) 0.0051(4)
O5 0.0199(4) 0.0187(4) 0.0190(4) -0.0050(3) -0.0001(3) 0.0039(3)
O6 0.0310(4) 0.0188(4) 0.0247(4) 0.0017(3) 0.0046(3) -0.0001(3)
O7 0.0190(4) 0.0237(4) 0.0243(4) -0.0058(3) -0.0034(3) 0.0057(3)
O3 0.0195(4) 0.0312(5) 0.0331(5) -0.0103(4) -0.0030(3) 0.0025(3)
N1 0.0146(4) 0.0156(4) 0.0142(4) -0.0001(3) 0.0016(3) 0.0026(3)
N2 0.0152(4) 0.0117(3) 0.0158(4) -0.0002(3) 0.0023(3) 0.0011(3)
C10 0.0167(4) 0.0165(4) 0.0241(5) 0.0016(4) 0.0009(4) 0.0021(3)
C30 0.0161(4) 0.0223(5) 0.0183(5) 0.0005(4) -0.0023(4) 0.0008(4)
C24 0.0250(5) 0.0179(5) 0.0341(7) -0.0031(4) -0.0075(5) -0.0031(4)
C16 0.0168(4) 0.0175(4) 0.0158(4) 0.0017(3) 0.0039(3) 0.0020(3)
C27 0.0162(4) 0.0299(6) 0.0246(6) 0.0020(4) 0.0022(4) -0.0025(4)
C26 0.0173(4) 0.0178(4) 0.0222(5) 0.0049(4) -0.0010(4) -0.0026(3)
C3 0.0198(5) 0.0205(5) 0.0160(5) -0.0012(4) 0.0005(4) 0.0003(4)
C20 0.0225(5) 0.0191(5) 0.0184(5) 0.0001(4) 0.0013(4) 0.0041(4)
C25 0.0184(5) 0.0197(5) 0.0328(6) 0.0019(4) -0.0045(4) -0.0043(4)
O1 0.0240(4) 0.0167(4) 0.0332(5) -0.0060(3) 0.0053(3) -0.0027(3)
O2 0.0235(4) 0.0259(4) 0.0378(5) -0.0126(4) -0.0007(4) -0.0012(3)
C12 0.0218(5) 0.0220(5) 0.0204(5) 0.0015(4) -0.0038(4) 0.0000(4)
C14 0.0144(4) 0.0137(4) 0.0165(4) 0.0000(3) 0.0008(3) 0.0001(3)
C13 0.0200(5) 0.0187(5) 0.0176(5) -0.0013(4) -0.0017(4) 0.0004(4)
C2 0.0211(5) 0.0147(4) 0.0167(5) -0.0020(3) 0.0035(4) -0.0021(3)
C5 0.0254(5) 0.0161(4) 0.0176(5) -0.0009(4) -0.0001(4) 0.0003(4)
C31 0.0172(4) 0.0153(4) 0.0189(5) 0.0031(3) -0.0022(4) 0.0001(3)
C8 0.0287(6) 0.0210(5) 0.0238(6) -0.0057(4) 0.0039(4) 0.0061(4)
C6 0.0200(5) 0.0187(5) 0.0229(5) -0.0028(4) 0.0001(4) -0.0013(4)
C1 0.0252(5) 0.0157(4) 0.0211(5) -0.0033(4) 0.0060(4) -0.0038(4)
C29 0.0176(4) 0.0267(5) 0.0182(5) -0.0006(4) -0.0003(4) -0.0011(4)
C15 0.0182(4) 0.0201(5) 0.0148(4) -0.0014(3) 0.0024(3) 0.0032(4)
C11 0.0182(5) 0.0195(5) 0.0248(5) 0.0045(4) -0.0030(4) 0.0009(4)
C17 0.0187(4) 0.0161(4) 0.0147(4) 0.0000(3) 0.0038(3) 0.0039(3)
C9 0.0153(4) 0.0143(4) 0.0179(5) -0.0002(3) 0.0013(3) -0.0006(3)
C28 0.0192(5) 0.0308(6) 0.0200(5) -0.0008(4) 0.0034(4) -0.0008(4)
C7 0.0199(5) 0.0171(4) 0.0220(5) -0.0011(4) 0.0038(4) -0.0011(4)
C23 0.0264(5) 0.0168(5) 0.0265(6) -0.0032(4) -0.0055(4) 0.0008(4)
C19 0.0158(4) 0.0148(4) 0.0196(5) 0.0004(3) -0.0004(3) 0.0015(3)
C18 0.0161(4) 0.0169(4) 0.0171(5) 0.0016(3) 0.0040(3) 0.0020(3)
C21 0.0253(5) 0.0229(5) 0.0205(5) -0.0031(4) -0.0029(4) 0.0075(4)
C22 0.0194(4) 0.0149(4) 0.0214(5) 0.0013(4) -0.0032(4) 0.0019(3)

loop_
_atom_type_symbol
_atom_type_description
_atom_type_scat_dispersion_real
_atom_type_scat_dispersion_imag
_atom_type_scat_source
C C 0.0033 0.0016 'International Tables Vol C Tables 4.2.6.8 and 6.1.1.4'
H H 0.0000 0.0000 'International Tables Vol C Tables 4.2.6.8 and 6.1.1.4'
N N 0.0061 0.0033 'International Tables Vol C Tables 4.2.6.8 and 6.1.1.4'
O O 0.0106 0.0060 'International Tables Vol C Tables 4.2.6.8 and 6.1.1.4'

loop_
_geom_angle_atom_site_label_1
_geom_angle_atom_site_label_2
_geom_angle_atom_site_label_3
_geom_angle
O4 C4A C5 122.81(13)
O4 C4A C3 116.66(13)
C5 C4A C3 120.44(10)
C4A O4 H4 109.5
C5 C4B C3 120.44(10)
C5 C4B H4B 119.8
C3 C4B H4B 119.8
C9 O5 C8 116.70(9)
C20 O6 H6 109.5
C22 O7 C21 118.87(9)
C3 O3 H3 109.5
C14 N1 C15 115.55(9)
C14 N1 C18 114.49(8)
C15 N1 C18 108.69(9)
C19 N2 C17 111.95(8)
C19 N2 C16 108.58(8)
C17 N2 C16 111.17(8)
C19 N2 H2 108.3
C17 N2 H2 108.3
C16 N2 H2 108.3
C9 C10 C11 120.14(11)
C9 C10 H10 119.9
C11 C10 H10 119.9
C29 C30 C31 120.39(11)
C29 C30 H30 119.8
C31 C30 H30 119.8
C25 C24 C23 121.36(11)
C25 C24 H24 119.3
C23 C24 H24 119.3
N2 C16 C15 111.44(9)
N2 C16 H16A 109.3
C15 C16 H16A 109.3
N2 C16 H16B 109.3
C15 C16 H16B 109.3
H16A C16 H16B 108.0
C28 C27 C26 120.89(11)
C28 C27 H27 119.6
C26 C27 H27 119.6
C27 C26 C31 118.49(10)
C27 C26 C25 122.16(11)
C31 C26 C25 119.25(11)
O3 C3 C2 122.70(11)
O3 C3 C4B 117.29(10)
C2 C3 C4B 120.01(10)
O3 C3 C4A 117.29(10)
C2 C3 C4A 120.01(10)
O6 C20 C19 111.74(10)
O6 C20 C21 112.60(10)
C19 C20 C21 109.41(10)
O6 C20 H20 107.6
C19 C20 H20 107.6
C21 C20 H20 107.6
C24 C25 C26 119.95(11)
C24 C25 H25 120.0
C26 C25 H25 120.0
C11 C12 C13 119.45(11)
C11 C12 H12 120.3
C13 C12 H12 120.3
C13 C14 C9 118.39(10)
C13 C14 N1 122.79(10)
C9 C14 N1 118.72(9)
C14 C13 C12 121.50(11)
C14 C13 H13 119.3
C12 C13 H13 119.3
C3 C2 C7 118.60(10)
C3 C2 C1 119.92(10)
C7 C2 C1 121.45(10)
C4B C5 C6 120.19(11)
C4A C5 C6 120.19(11)
C4A C5 H5A 119.9
C6 C5 H5A 119.9
C4B C5 H5B 119.9
C6 C5 H5B 119.9
C30 C31 C26 119.59(11)
C30 C31 C22 121.59(10)
C26 C31 C22 118.78(10)
O5 C8 H8A 109.5
O5 C8 H8B 109.5
H8A C8 H8B 109.5
O5 C8 H8C 109.5
H8A C8 H8C 109.5
H8B C8 H8C 109.5
C7 C6 C5 119.60(11)
C7 C6 H6A 120.2
C5 C6 H6A 120.2
O1 C1 O2 123.19(11)
O1 C1 C2 119.43(11)
O2 C1 C2 117.37(10)
C30 C29 C28 120.17(11)
C30 C29 H29 119.9
C28 C29 H29 119.9
N1 C15 C16 109.50(9)
N1 C15 H15A 109.8
C16 C15 H15A 109.8
N1 C15 H15B 109.8
C16 C15 H15B 109.8
H15A C15 H15B 108.2
C12 C11 C10 120.42(10)
C12 C11 H11 119.8
C10 C11 H11 119.8
N2 C17 C18 111.54(9)
N2 C17 H17A 109.3
C18 C17 H17A 109.3
N2 C17 H17B 109.3
C18 C17 H17B 109.3
H17A C17 H17B 108.0
O5 C9 C10 124.06(10)
O5 C9 C14 115.83(9)
C10 C9 C14 120.09(10)
C27 C28 C29 120.39(12)
C27 C28 H28 119.8
C29 C28 H28 119.8
C6 C7 C2 121.15(11)
C6 C7 H7 119.4
C2 C7 H7 119.4
C22 C23 C24 119.34(12)
C22 C23 H23 120.3
C24 C23 H23 120.3
N2 C19 C20 113.81(9)
N2 C19 H19A 108.8
C20 C19 H19A 108.8
N2 C19 H19B 108.8
C20 C19 H19B 108.8
H19A C19 H19B 107.7
N1 C18 C17 109.78(9)
N1 C18 H18A 109.7
C17 C18 H18A 109.7
N1 C18 H18B 109.7
C17 C18 H18B 109.7
H18A C18 H18B 108.2
O7 C21 C20 106.48(9)
O7 C21 H21A 110.4
C20 C21 H21A 110.4
O7 C21 H21B 110.4
C20 C21 H21B 110.4
H21A C21 H21B 108.6
O7 C22 C23 124.89(11)
O7 C22 C31 114.16(10)
C23 C22 C31 120.94(11)

loop_
_geom_bond_atom_site_label_1
_geom_bond_atom_site_label_2
_geom_bond_distance
C4A O4 1.3329(19)
C4A C5 1.3791(17)
C4A C3 1.4057(17)
O4 H4 0.8400
C4B C5 1.3791(17)
C4B C3 1.4057(17)
C4B H4B 0.9500
O5 C9 1.3672(14)
O5 C8 1.4318(14)
O6 C20 1.4124(15)
O6 H6 0.8400
O7 C22 1.3669(14)
O7 C21 1.4316(15)
O3 C3 1.3442(15)
O3 H3 0.8400
N1 C14 1.4272(14)
N1 C15 1.4616(14)
N1 C18 1.4704(14)
N2 C19 1.4973(14)
N2 C17 1.5008(14)
N2 C16 1.5011(14)
N2 H2 1.0000
C10 C9 1.3923(15)
C10 C11 1.3971(18)
C10 H10 0.9500
C30 C29 1.3750(17)
C30 C31 1.4171(16)
C30 H30 0.9500
C24 C25 1.371(2)
C24 C23 1.4199(19)
C24 H24 0.9500
C16 C15 1.5166(16)
C16 H16A 0.9900
C16 H16B 0.9900
C27 C28 1.3753(18)
C27 C26 1.4152(18)
C27 H27 0.9500
C26 C31 1.4243(16)
C26 C25 1.4248(17)
C3 C2 1.3999(16)
C20 C19 1.5207(17)
C20 C21 1.5241(17)
C20 H20 1.0000
C25 H25 0.9500
O1 C1 1.2522(15)
O2 C1 1.2791(15)
C12 C11 1.3824(18)
C12 C13 1.3980(16)
C12 H12 0.9500
C14 C13 1.3912(16)
C14 C9 1.4175(15)
C13 H13 0.9500
C2 C7 1.4049(16)
C2 C1 1.4996(16)
C5 C6 1.3963(17)
C5 H5A 0.9500
C5 H5B 0.9500
C31 C22 1.4264(17)
C8 H8A 0.9800
C8 H8B 0.9800
C8 H8C 0.9800
C6 C7 1.3883(16)
C6 H6A 0.9500
C29 C28 1.4123(17)
C29 H29 0.9500
C15 H15A 0.9900
C15 H15B 0.9900
C11 H11 0.9500
C17 C18 1.5175(15)
C17 H17A 0.9900
C17 H17B 0.9900
C28 H28 0.9500
C7 H7 0.9500
C23 C22 1.3756(16)
C23 H23 0.9500
C19 H19A 0.9900
C19 H19B 0.9900
C18 H18A 0.9900
C18 H18B 0.9900
C21 H21A 0.9900
C21 H21B 0.9900

loop_
_geom_torsion_atom_site_label_1
_geom_torsion_atom_site_label_2
_geom_torsion_atom_site_label_3
_geom_torsion_atom_site_label_4
_geom_torsion
C19 N2 C16 C15 174.53(8)
C17 N2 C16 C15 50.96(11)
C28 C27 C26 C31 2.93(18)
C28 C27 C26 C25 -173.43(12)
C5 C4B C3 O3 179.29(11)
C5 C4B C3 C2 -1.06(18)
O4 C4A C3 O3 -4.01(19)
C5 C4A C3 O3 179.29(11)
O4 C4A C3 C2 175.64(13)
C5 C4A C3 C2 -1.06(18)
C23 C24 C25 C26 4.88(19)
C27 C26 C25 C24 173.06(12)
C31 C26 C25 C24 -3.27(18)
C15 N1 C14 C13 -12.37(15)
C18 N1 C14 C13 115.07(12)
C15 N1 C14 C9 164.10(10)
C18 N1 C14 C9 -68.46(12)
C9 C14 C13 C12 0.40(17)
N1 C14 C13 C12 176.89(10)
C11 C12 C13 C14 0.38(18)
O3 C3 C2 C7 -179.31(11)
C4B C3 C2 C7 1.06(17)
C4A C3 C2 C7 1.06(17)
O3 C3 C2 C1 2.83(18)
C4B C3 C2 C1 -176.80(11)
C4A C3 C2 C1 -176.80(11)
C3 C4B C5 C6 0.23(18)
O4 C4A C5 C6 -176.26(14)
C3 C4A C5 C6 0.23(18)
C29 C30 C31 C26 -1.77(17)
C29 C30 C31 C22 175.92(11)
C27 C26 C31 C30 -0.80(16)
C25 C26 C31 C30 175.66(11)
C27 C26 C31 C22 -178.56(11)
C25 C26 C31 C22 -2.10(16)
C4B C5 C6 C7 0.57(18)
C4A C5 C6 C7 0.57(18)
C3 C2 C1 O1 -179.29(11)
C7 C2 C1 O1 2.91(17)
C3 C2 C1 O2 2.05(17)
C7 C2 C1 O2 -175.75(11)
C31 C30 C29 C28 2.28(18)
C14 N1 C15 C16 -165.61(9)
C18 N1 C15 C16 64.09(11)
N2 C16 C15 N1 -58.13(12)
C13 C12 C11 C10 -0.62(18)
C9 C10 C11 C12 0.07(18)
C19 N2 C17 C18 -172.00(8)
C16 N2 C17 C18 -50.38(11)
C8 O5 C9 C10 -2.32(16)
C8 O5 C9 C14 179.30(10)
C11 C10 C9 O5 -177.59(10)
C11 C10 C9 C14 0.72(17)
C13 C14 C9 O5 177.50(10)
N1 C14 C9 O5 0.86(14)
C13 C14 C9 C10 -0.95(16)
N1 C14 C9 C10 -177.58(10)
C26 C27 C28 C29 -2.5(2)
C30 C29 C28 C27 -0.16(19)
C5 C6 C7 C2 -0.56(18)
C3 C2 C7 C6 -0.26(17)
C1 C2 C7 C6 177.56(11)
C25 C24 C23 C22 -0.93(19)
C17 N2 C19 C20 -56.96(11)
C16 N2 C19 C20 179.94(9)
O6 C20 C19 N2 -49.85(12)
C21 C20 C19 N2 -175.24(9)
C14 N1 C18 C17 165.54(9)
C15 N1 C18 C17 -63.58(11)
N2 C17 C18 N1 56.87(11)
C22 O7 C21 C20 -164.51(10)
O6 C20 C21 O7 -58.62(13)
C19 C20 C21 O7 66.27(12)
C21 O7 C22 C23 -11.22(17)
C21 O7 C22 C31 170.09(10)
C24 C23 C22 O7 176.78(11)
C24 C23 C22 C31 -4.62(18)
C30 C31 C22 O7 7.11(16)
C26 C31 C22 O7 -175.18(10)
C30 C31 C22 C23 -171.63(11)
C26 C31 C22 C23 6.08(16)
